data_2235116
loop_
_publ_author_name
'Yang, Zhao'
'Wang, Zhi-Xiang'

_publ_section_title
;
 Ethyl 2-[4-(4-chlorobenzoyl)phenoxy]-2-methylpropanoate
;
_journal_coeditor_code JJ2137
_journal_issue 6
_journal_name_full 'Acta Crystallographica Section E'
_journal_page_first o1750
_journal_paper_doi 10.1107/S1600536812021149
_journal_volume 68
_journal_year 2012
_chemical_formula_iupac 'C19 H19 Cl O4'
_chemical_formula_moiety 'C19 H19 Cl O4'
_chemical_formula_sum 'C19 H19 Cl O4'
_chemical_formula_weight 346.79
_chemical_name_systematic
;
Ethyl 2-[4-(4-chlorobenzoyl)phenoxy]-2-methylpropanoate
;
_space_group_IT_number 33
_symmetry_cell_setting orthorhombic
_symmetry_space_group_name_Hall 'P 2c -2n'
_symmetry_space_group_name_H-M 'P n a 21'
_atom_sites_solution_hydrogens geom
_atom_sites_solution_primary direct
_atom_sites_solution_secondary difmap
_audit_creation_method SHELXL97
_cell_angle_alpha 90.00
_cell_angle_beta 90.00
_cell_angle_gamma 90.00
_cell_formula_units_Z 4
_cell_length_a 13.677(3)
_cell_length_b 16.420(3)
_cell_length_c 7.9490(16)
_cell_measurement_reflns_used 25
_cell_measurement_temperature 293(2)
_cell_measurement_theta_max 12
_cell_measurement_theta_min 9
_cell_volume 1785.2(6)
_computing_cell_refinement 'CAD-4 EXPRESS (Enraf--Nonius, 1989)'
_computing_data_collection 'CAD-4 EXPRESS (Enraf--Nonius, 1989)'
_computing_data_reduction 'XCAD4 (Harms & Wocadlo, 1995)'
_computing_molecular_graphics 'SHELXTL-Plus (Sheldrick, 2008)'
_computing_publication_material 'SHELXL97 (Sheldrick, 2008)'
_computing_structure_refinement 'SHELXL97 (Sheldrick, 2008)'
_computing_structure_solution 'SHELXS97 (Sheldrick, 2008)'
_diffrn_ambient_temperature 293(2)
_diffrn_detector_area_resol_mean 16.0355
_diffrn_measured_fraction_theta_full 0.998
_diffrn_measured_fraction_theta_max 0.998
_diffrn_measurement_device_type 'Enraf--Nonius CAD-4'
_diffrn_measurement_method \w/2\q
_diffrn_radiation_monochromator graphite
_diffrn_radiation_source 'fine-focus sealed tube'
_diffrn_radiation_type MoK\a
_diffrn_radiation_wavelength 0.71073
_diffrn_reflns_av_R_equivalents 0.0575
_diffrn_reflns_av_sigmaI/netI 0.0836
_diffrn_reflns_limit_h_max 16
_diffrn_reflns_limit_h_min 0
_diffrn_reflns_limit_k_max 19
_diffrn_reflns_limit_k_min -19
_diffrn_reflns_limit_l_max 9
_diffrn_reflns_limit_l_min 0
_diffrn_reflns_number 3465
_diffrn_reflns_theta_full 25.37
_diffrn_reflns_theta_max 25.37
_diffrn_reflns_theta_min 2.48
_diffrn_standards_decay_% 1
_diffrn_standards_interval_count 200
_diffrn_standards_interval_time 2
_diffrn_standards_number 3
_exptl_absorpt_coefficient_mu 0.233
_exptl_absorpt_correction_T_max 0.9771
_exptl_absorpt_correction_T_min 0.9549
_exptl_absorpt_correction_type psi-scan
_exptl_absorpt_process_details '(North <i>et al.</i>, 1968)'
_exptl_crystal_colour colourless
_exptl_crystal_density_diffrn 1.290
_exptl_crystal_density_method 'not measured'
_exptl_crystal_description block
_exptl_crystal_F_000 728
_exptl_crystal_size_max 0.20
_exptl_crystal_size_mid 0.20
_exptl_crystal_size_min 0.10
_refine_diff_density_max 0.210
_refine_diff_density_min -0.207
_refine_ls_abs_structure_details 'Flack (1983), with 1692 Friedel pairs'
_refine_ls_abs_structure_Flack 0.04(17)
_refine_ls_extinction_coef 0.029(3)
_refine_ls_extinction_expression Fc^*^=kFc[1+0.001xFc^2^\l^3^/sin(2\q)]^-1/4^
_refine_ls_extinction_method 'SHELXL97 (Sheldrick, 2008)'
_refine_ls_goodness_of_fit_ref 1.001
_refine_ls_hydrogen_treatment constr
_refine_ls_matrix_type full
_refine_ls_number_parameters 218
_refine_ls_number_reflns 3459
_refine_ls_number_restraints 1
_refine_ls_restrained_S_all 1.001
_refine_ls_R_factor_all 0.1338
_refine_ls_R_factor_gt 0.0683
_refine_ls_shift/su_max 0.000
_refine_ls_shift/su_mean 0.000
_refine_ls_structure_factor_coef Fsqd
_refine_ls_weighting_details 'calc w = 1/[\s^2^(Fo^2^)+(0.0780P)^2^+0.0000P] where P=(Fo^2^+2Fc^2^)/3'
_refine_ls_weighting_scheme calc
_refine_ls_wR_factor_gt 0.1488
_refine_ls_wR_factor_ref 0.1796
_reflns_number_gt 1971
_reflns_number_total 3459
_reflns_threshold_expression I>2\s(I)
_cod_data_source_file jj2137.cif
_cod_data_source_block I
_cod_original_sg_symbol_H-M 'P na 21'
_cod_database_code 2235116
_cod_database_fobs_code 2235116

loop_
_symmetry_equiv_pos_as_xyz
'x, y, z'
'-x, -y, z+1/2'
'x+1/2, -y+1/2, z'
'-x+1/2, y+1/2, z+1/2'

loop_
_atom_site_type_symbol
_atom_site_label
_atom_site_fract_x
_atom_site_fract_y
_atom_site_fract_z
_atom_site_U_iso_or_equiv
_atom_site_adp_type
_atom_site_calc_flag
_atom_site_refinement_flags
_atom_site_occupancy
_atom_site_symmetry_multiplicity
Cl Cl 0.48890(13) 0.70175(10) 0.0275(3) 0.1012(7) Uani d . 1 1
O O1 0.5732(3) 0.8850(3) 0.7608(6) 0.0837(13) Uani d . 1 1
C C1 0.4206(4) 0.8448(3) 0.4133(8) 0.0591(15) Uani d . 1 1
H H1A 0.3735 0.8840 0.4365 0.071 Uiso calc R 1 1
O O2 0.1445(2) 0.96725(19) 1.0184(5) 0.0586(10) Uani d . 1 1
C C2 0.4204(4) 0.8080(3) 0.2568(8) 0.0679(17) Uani d . 1 1
H H2A 0.3747 0.8228 0.1757 0.081 Uiso calc R 1 1
O O3 0.2113(3) 0.9435(2) 1.3404(6) 0.0726(13) Uani d . 1 1
C C3 0.4895(4) 0.7489(3) 0.2235(9) 0.0654(17) Uani d . 1 1
O O4 0.2075(3) 1.0773(2) 1.3897(5) 0.0620(11) Uani d . 1 1
C C4 0.5574(4) 0.7267(3) 0.3426(9) 0.0690(19) Uani d . 1 1
H H4A 0.6030 0.6861 0.3196 0.083 Uiso calc R 1 1
C C5 0.5571(4) 0.7653(3) 0.4965(9) 0.0629(16) Uani d . 1 1
H H5A 0.6041 0.7510 0.5757 0.075 Uiso calc R 1 1
C C6 0.4886(3) 0.8254(3) 0.5378(9) 0.0513(13) Uani d . 1 1
C C7 0.4929(3) 0.8691(3) 0.7002(7) 0.0536(14) Uani d . 1 1
C C8 0.4017(4) 0.8941(3) 0.7865(7) 0.0520(14) Uani d . 1 1
C C9 0.4053(4) 0.9562(3) 0.9038(8) 0.0574(15) Uani d . 1 1
H H9A 0.4650 0.9809 0.9267 0.069 Uiso calc R 1 1
C C10 0.3229(4) 0.9827(3) 0.9882(7) 0.0573(14) Uani d . 1 1
H H10A 0.3272 1.0245 1.0668 0.069 Uiso calc R 1 1
C C11 0.2338(4) 0.9463(3) 0.9542(7) 0.0479(13) Uani d . 1 1
C C12 0.2301(4) 0.8814(3) 0.8440(7) 0.0541(14) Uani d . 1 1
H H12A 0.1711 0.8545 0.8270 0.065 Uiso calc R 1 1
C C13 0.3114(4) 0.8558(3) 0.7596(8) 0.0580(15) Uani d . 1 1
H H13A 0.3069 0.8128 0.6839 0.070 Uiso calc R 1 1
C C14 0.1328(4) 1.0324(3) 1.1404(7) 0.0509(13) Uani d . 1 1
C C15 0.1562(4) 1.1156(3) 1.0644(7) 0.0706(17) Uani d . 1 1
H H15A 0.2247 1.1185 1.0390 0.106 Uiso calc R 1 1
H H15B 0.1395 1.1575 1.1434 0.106 Uiso calc R 1 1
H H15C 0.1191 1.1229 0.9630 0.106 Uiso calc R 1 1
C C16 0.0242(4) 1.0277(3) 1.1840(8) 0.0731(18) Uani d . 1 1
H H16A 0.0101 0.9757 1.2338 0.110 Uiso calc R 1 1
H H16B -0.0139 1.0342 1.0834 0.110 Uiso calc R 1 1
H H16C 0.0081 1.0702 1.2621 0.110 Uiso calc R 1 1
C C17 0.1892(3) 1.0110(3) 1.3001(7) 0.0512(13) Uani d . 1 1
C C18 0.2573(5) 1.0655(4) 1.5498(9) 0.0796(19) Uani d . 1 1
H H18A 0.3151 1.0322 1.5333 0.096 Uiso calc R 1 1
H H18B 0.2144 1.0374 1.6278 0.096 Uiso calc R 1 1
C C19 0.2854(5) 1.1450(4) 1.6197(10) 0.098(2) Uani d . 1 1
H H19A 0.3193 1.1372 1.7241 0.148 Uiso calc R 1 1
H H19B 0.2278 1.1771 1.6389 0.148 Uiso calc R 1 1
H H19C 0.3274 1.1727 1.5416 0.148 Uiso calc R 1 1

loop_
_atom_site_aniso_label
_atom_site_aniso_U_11
_atom_site_aniso_U_22
_atom_site_aniso_U_33
_atom_site_aniso_U_12
_atom_site_aniso_U_13
_atom_site_aniso_U_23
Cl 0.1114(14) 0.0824(11) 0.1098(14) 0.0005(9) 0.0354(14) -0.0362(12)
O1 0.045(2) 0.118(3) 0.088(3) -0.003(2) -0.003(2) -0.001(3)
C1 0.054(3) 0.048(3) 0.075(4) 0.009(3) 0.010(3) -0.003(3)
O2 0.045(2) 0.072(2) 0.059(2) 0.0055(16) -0.002(2) -0.022(2)
C2 0.073(4) 0.055(3) 0.076(4) 0.008(3) 0.015(4) -0.004(3)
O3 0.084(3) 0.049(2) 0.085(3) 0.002(2) -0.023(2) 0.003(2)
C3 0.059(4) 0.053(3) 0.084(4) 0.000(3) 0.025(4) -0.004(3)
O4 0.073(3) 0.060(2) 0.053(2) 0.002(2) -0.013(2) -0.009(2)
C4 0.052(3) 0.049(3) 0.106(6) 0.007(3) 0.034(4) 0.005(4)
C5 0.049(3) 0.057(3) 0.082(5) 0.013(3) 0.018(4) 0.020(4)
C6 0.038(3) 0.048(3) 0.068(4) 0.001(2) 0.014(3) 0.015(3)
C7 0.040(3) 0.060(3) 0.061(4) 0.003(2) 0.003(3) 0.012(3)
C8 0.045(3) 0.052(3) 0.059(4) 0.002(2) -0.002(3) 0.000(3)
C9 0.040(3) 0.068(3) 0.064(4) -0.009(3) -0.006(3) 0.007(3)
C10 0.055(3) 0.062(3) 0.055(4) -0.007(3) -0.003(3) -0.012(3)
C11 0.044(3) 0.055(3) 0.044(3) -0.001(2) -0.001(3) 0.000(3)
C12 0.041(3) 0.057(3) 0.065(4) -0.007(2) 0.003(3) -0.020(3)
C13 0.052(3) 0.056(3) 0.066(4) -0.007(2) 0.002(3) -0.019(3)
C14 0.049(3) 0.055(3) 0.048(3) 0.001(2) -0.003(3) -0.008(3)
C15 0.084(4) 0.065(3) 0.063(4) 0.015(3) -0.010(3) 0.007(3)
C16 0.054(4) 0.085(4) 0.080(5) 0.012(3) 0.000(3) -0.027(4)
C17 0.048(3) 0.057(3) 0.048(3) 0.000(3) -0.002(3) -0.011(3)
C18 0.103(5) 0.078(4) 0.058(4) -0.012(4) -0.029(4) 0.004(4)
C19 0.105(5) 0.103(5) 0.088(5) -0.029(4) -0.012(5) -0.024(5)

loop_
_atom_type_symbol
_atom_type_description
_atom_type_scat_dispersion_real
_atom_type_scat_dispersion_imag
_atom_type_scat_source
C C 0.0033 0.0016 'International Tables Vol C Tables 4.2.6.8 and 6.1.1.4'
H H 0.0000 0.0000 'International Tables Vol C Tables 4.2.6.8 and 6.1.1.4'
O O 0.0106 0.0060 'International Tables Vol C Tables 4.2.6.8 and 6.1.1.4'
Cl Cl 0.1484 0.1585 'International Tables Vol C Tables 4.2.6.8 and 6.1.1.4'

loop_
_geom_angle_atom_site_label_1
_geom_angle_atom_site_label_2
_geom_angle_atom_site_label_3
_geom_angle
C2 C1 C6 122.7(5)
C2 C1 H1A 118.7
C6 C1 H1A 118.7
C11 O2 C14 122.2(4)
C3 C2 C1 118.5(6)
C3 C2 H2A 120.7
C1 C2 H2A 120.7
C4 C3 C2 121.2(6)
C4 C3 Cl 120.1(4)
C2 C3 Cl 118.8(5)
C17 O4 C18 116.6(4)
C3 C4 C5 119.1(5)
C3 C4 H4A 120.5
C5 C4 H4A 120.5
C4 C5 C6 122.4(6)
C4 C5 H5A 118.8
C6 C5 H5A 118.8
C1 C6 C5 116.2(6)
C1 C6 C7 122.4(4)
C5 C6 C7 121.4(5)
O1 C7 C6 118.8(5)
O1 C7 C8 120.8(5)
C6 C7 C8 120.3(5)
C9 C8 C13 117.7(5)
C9 C8 C7 119.1(5)
C13 C8 C7 123.1(5)
C10 C9 C8 122.0(5)
C10 C9 H9A 119.0
C8 C9 H9A 119.0
C9 C10 C11 119.2(5)
C9 C10 H10A 120.4
C11 C10 H10A 120.4
O2 C11 C12 113.4(4)
O2 C11 C10 127.2(5)
C12 C11 C10 119.3(5)
C13 C12 C11 121.3(5)
C13 C12 H12A 119.4
C11 C12 H12A 119.4
C12 C13 C8 120.3(5)
C12 C13 H13A 119.8
C8 C13 H13A 119.8
O2 C14 C17 109.3(4)
O2 C14 C15 111.8(5)
C17 C14 C15 115.4(4)
O2 C14 C16 102.8(4)
C17 C14 C16 106.9(5)
C15 C14 C16 109.8(4)
C14 C15 H15A 109.5
C14 C15 H15B 109.5
H15A C15 H15B 109.5
C14 C15 H15C 109.5
H15A C15 H15C 109.5
H15B C15 H15C 109.5
C14 C16 H16A 109.5
C14 C16 H16B 109.5
H16A C16 H16B 109.5
C14 C16 H16C 109.5
H16A C16 H16C 109.5
H16B C16 H16C 109.5
O3 C17 O4 124.9(5)
O3 C17 C14 124.4(5)
O4 C17 C14 110.7(4)
O4 C18 C19 109.5(5)
O4 C18 H18A 109.8
C19 C18 H18A 109.8
O4 C18 H18B 109.8
C19 C18 H18B 109.8
H18A C18 H18B 108.2
C18 C19 H19A 109.5
C18 C19 H19B 109.5
H19A C19 H19B 109.5
C18 C19 H19C 109.5
H19A C19 H19C 109.5
H19B C19 H19C 109.5

loop_
_geom_bond_atom_site_label_1
_geom_bond_atom_site_label_2
_geom_bond_distance
Cl C3 1.740(7)
O1 C7 1.227(6)
C1 C2 1.383(8)
C1 C6 1.395(7)
C1 H1A 0.9300
O2 C11 1.369(6)
O2 C14 1.452(6)
C2 C3 1.380(7)
C2 H2A 0.9300
O3 C17 1.192(6)
C3 C4 1.376(8)
O4 C17 1.325(6)
O4 C18 1.457(7)
C4 C5 1.378(8)
C4 H4A 0.9300
C5 C6 1.399(7)
C5 H5A 0.9300
C6 C7 1.478(8)
C7 C8 1.482(7)
C8 C9 1.382(7)
C8 C13 1.401(7)
C9 C10 1.382(7)
C9 H9A 0.9300
C10 C11 1.383(7)
C10 H10A 0.9300
C11 C12 1.380(7)
C12 C13 1.365(7)
C12 H12A 0.9300
C13 H13A 0.9300
C14 C17 1.527(7)
C14 C15 1.527(7)
C14 C16 1.527(7)
C15 H15A 0.9600
C15 H15B 0.9600
C15 H15C 0.9600
C16 H16A 0.9600
C16 H16B 0.9600
C16 H16C 0.9600
C18 C19 1.470(7)
C18 H18A 0.9700
C18 H18B 0.9700
C19 H19A 0.9600
C19 H19B 0.9600
C19 H19C 0.9600

loop_
_geom_hbond_atom_site_label_D
_geom_hbond_atom_site_label_H
_geom_hbond_atom_site_label_A
_geom_hbond_site_symmetry_A
_geom_hbond_distance_DH
_geom_hbond_distance_HA
_geom_hbond_distance_DA
_geom_hbond_angle_DHA
_geom_hbond_publ_flag
C1 H1A O3 1_554 0.93 2.54 3.340(7) 144 yes

loop_
_geom_torsion_atom_site_label_1
_geom_torsion_atom_site_label_2
_geom_torsion_atom_site_label_3
_geom_torsion_atom_site_label_4
_geom_torsion
C6 C1 C2 C3 0.9(8)
C1 C2 C3 C4 0.0(8)
C1 C2 C3 Cl 179.4(4)
C2 C3 C4 C5 -1.2(8)
Cl C3 C4 C5 179.5(4)
C3 C4 C5 C6 1.5(8)
C2 C1 C6 C5 -0.6(7)
C2 C1 C6 C7 175.4(5)
C4 C5 C6 C1 -0.6(7)
C4 C5 C6 C7 -176.7(5)
C1 C6 C7 O1 -140.2(5)
C5 C6 C7 O1 35.6(7)
C1 C6 C7 C8 39.0(7)
C5 C6 C7 C8 -145.2(5)
O1 C7 C8 C9 20.4(7)
C6 C7 C8 C9 -158.8(5)
O1 C7 C8 C13 -157.2(5)
C6 C7 C8 C13 23.5(7)
C13 C8 C9 C10 -2.5(8)
C7 C8 C9 C10 179.7(5)
C8 C9 C10 C11 -0.2(8)
C14 O2 C11 C12 178.2(5)
C14 O2 C11 C10 -1.9(8)
C9 C10 C11 O2 -176.3(5)
C9 C10 C11 C12 3.6(8)
O2 C11 C12 C13 175.6(5)
C10 C11 C12 C13 -4.4(8)
C11 C12 C13 C8 1.6(9)
C9 C8 C13 C12 1.8(8)
C7 C8 C13 C12 179.5(5)
C11 O2 C14 C17 -62.1(6)
C11 O2 C14 C15 66.9(6)
C11 O2 C14 C16 -175.4(5)
C18 O4 C17 O3 -0.7(8)
C18 O4 C17 C14 177.4(5)
O2 C14 C17 O3 -22.5(7)
C15 C14 C17 O3 -149.5(5)
C16 C14 C17 O3 88.1(6)
O2 C14 C17 O4 159.4(4)
C15 C14 C17 O4 32.4(6)
C16 C14 C17 O4 -90.0(5)
C17 O4 C18 C19 171.2(5)

loop_
_cod_related_entry_id
_cod_related_entry_database
_cod_related_entry_code
1 ChemSpider 2302450
